data_4086888
loop_
_publ_author_name
'Garc\'ia-L\'opez, Jos\'e Antonio'
'Frutos-Pedre\~no, Roberto'
'Bautista, Delia'
'Saura-Llamas, Isabel'
'Vicente, Jos\'e'

_publ_section_title
;
 Norbornadiene as a Building Block for the Synthesis of Linked
 Benzazocinones and Benzazocinium Salts through Tetranuclear
 Carbopalladated Intermediates
;
_journal_issue 2
_journal_name_full Organometallics
_journal_page_first 372
_journal_paper_doi 10.1021/acs.organomet.6b00795
_journal_volume 36
_journal_year 2017
_chemical_formula_sum 'C38 H61 Cl5 N4 O3'
_chemical_formula_weight 799.15
_space_group_crystal_system triclinic
_space_group_IT_number 2
_space_group_name_Hall '-P 1'
_space_group_name_H-M_alt 'P -1'
_symmetry_space_group_name_Hall '-P 1'
_symmetry_space_group_name_H-M 'P -1'
_atom_sites_solution_hydrogens mixed
_audit_creation_method SHELXL-2014/7
_cell_angle_alpha 70.643(2)
_cell_angle_beta 81.038(2)
_cell_angle_gamma 82.093(2)
_cell_formula_units_Z 2
_cell_length_a 9.5722(8)
_cell_length_b 14.7572(12)
_cell_length_c 15.5993(13)
_cell_measurement_reflns_used 9913
_cell_measurement_temperature 100(2)
_cell_measurement_theta_max 27.33
_cell_measurement_theta_min 2.32
_cell_volume 2044.8(3)
_computing_cell_refinement 'SAINT V8.34A (Bruker AXS Inc., 2011)'
_computing_data_collection 'APEX2 2014.1-1 (Bruker AXS Inc.)'
_computing_data_reduction 'SAINT V8.34A (Bruker AXS Inc., 2011)'
_computing_molecular_graphics 'Bruker SHELXTL'
_computing_publication_material 'Bruker SHELXTL'
_computing_structure_refinement 'SHELXL-2013 (Sheldrick, 2013)'
_computing_structure_solution 'SHELXS-97 (Sheldrick, 2008)'
_diffrn_ambient_temperature 100(2)
_diffrn_detector_area_resol_mean 10.4167
_diffrn_measured_fraction_theta_full 0.999
_diffrn_measured_fraction_theta_max 0.970
_diffrn_measurement_device_type 'Bruker D8 QUEST'
_diffrn_measurement_method 'w-scans and phi-scans'
_diffrn_radiation_type MoK\a
_diffrn_radiation_wavelength 0.71073
_diffrn_reflns_av_R_equivalents 0.1182
_diffrn_reflns_av_unetI/netI 0.1075
_diffrn_reflns_Laue_measured_fraction_full 0.999
_diffrn_reflns_Laue_measured_fraction_max 0.970
_diffrn_reflns_limit_h_max 12
_diffrn_reflns_limit_h_min -12
_diffrn_reflns_limit_k_max 19
_diffrn_reflns_limit_k_min -19
_diffrn_reflns_limit_l_max 20
_diffrn_reflns_limit_l_min -20
_diffrn_reflns_number 69452
_diffrn_reflns_point_group_measured_fraction_full 0.999
_diffrn_reflns_point_group_measured_fraction_max 0.970
_diffrn_reflns_theta_full 25.242
_diffrn_reflns_theta_max 28.366
_diffrn_reflns_theta_min 2.163
_diffrn_source 'high brilliance microfocus sealed tube '
_exptl_absorpt_coefficient_mu 0.395
_exptl_absorpt_correction_T_max 0.8621
_exptl_absorpt_correction_T_min 0.7975
_exptl_absorpt_correction_type multi-scan
_exptl_absorpt_process_details SADABS
_exptl_crystal_colour colourless
_exptl_crystal_density_diffrn 1.298
_exptl_crystal_description lath
_exptl_crystal_F_000 852
_exptl_crystal_size_max 0.183
_exptl_crystal_size_mid 0.094
_exptl_crystal_size_min 0.030
_refine_diff_density_max 0.591
_refine_diff_density_min -1.001
_refine_diff_density_rms 0.101
_refine_ls_extinction_method none
_refine_ls_goodness_of_fit_ref 1.036
_refine_ls_hydrogen_treatment mixed
_refine_ls_matrix_type full
_refine_ls_number_parameters 491
_refine_ls_number_reflns 9914
_refine_ls_number_restraints 13
_refine_ls_restrained_S_all 1.035
_refine_ls_R_factor_all 0.1467
_refine_ls_R_factor_gt 0.0793
_refine_ls_shift/su_max 0.000
_refine_ls_shift/su_mean 0.000
_refine_ls_structure_factor_coef Fsqd
_refine_ls_weighting_details 'w=1/[\s^2^(Fo^2^)+(0.0605P)^2^+7.3710P] where P=(Fo^2^+2Fc^2^)/3'
_refine_ls_weighting_scheme calc
_refine_ls_wR_factor_gt 0.1680
_refine_ls_wR_factor_ref 0.1928
_reflns_Friedel_coverage 0.000
_reflns_number_gt 6354
_reflns_number_total 9914
_reflns_threshold_expression 'I > 2\s(I)'
_cod_data_source_file om6b00795_si_002.cif
_cod_data_source_block rfi35e_1_0msp
_cod_depositor_comments 'Adding full bibliography for 4086885--4086890.cif.'
_cod_database_code 4086888
_shelx_shelxl_version_number 2014/7
_shelx_space_group_comment
;
The symmetry employed for this shelxl refinement is uniquely defined
by the following loop, which should always be used as a source of
symmetry information in preference to the above space-group names.
They are only intended as comments.
;
_shelx_estimated_absorpt_t_min 0.931
_shelx_estimated_absorpt_t_max 0.988

loop_
_space_group_symop_operation_xyz
'x, y, z'
'-x, -y, -z'

loop_
_atom_site_label
_atom_site_type_symbol
_atom_site_fract_x
_atom_site_fract_y
_atom_site_fract_z
_atom_site_U_iso_or_equiv
_atom_site_adp_type
_atom_site_occupancy
_atom_site_site_symmetry_order
_atom_site_calc_flag
_atom_site_refinement_flags_posn
_atom_site_refinement_flags_adp
N1 N 0.3530(3) 0.5072(2) 0.2917(2) 0.0141(6) Uani 1 1 d D .
H01 H 0.417(3) 0.462(2) 0.314(3) 0.017 Uiso 1 1 d D U
N2 N 0.5292(3) 0.6065(2) 0.2201(2) 0.0137(6) Uani 1 1 d D .
H02 H 0.562(4) 0.644(2) 0.1675(14) 0.016 Uiso 1 1 d D U
N1' N 0.2904(3) 0.7945(2) -0.1742(2) 0.0125(6) Uani 1 1 d D .
H01' H 0.346(3) 0.797(3) -0.2242(16) 0.015 Uiso 1 1 d D U
N2' N 0.4835(3) 0.8124(2) -0.1131(2) 0.0131(6) Uani 1 1 d D .
H02' H 0.528(4) 0.788(3) -0.0652(17) 0.016 Uiso 1 1 d D U
C1 C 0.2133(4) 0.7212(3) 0.2884(2) 0.0152(7) Uani 1 1 d . .
C2 C 0.1587(4) 0.6420(3) 0.3591(3) 0.0164(8) Uani 1 1 d . .
C3 C 0.1656(4) 0.6361(3) 0.4497(3) 0.0225(9) Uani 1 1 d . .
H3 H 0.1255 0.5845 0.4979 0.027 Uiso 1 1 calc R U
C4 C 0.2293(4) 0.7032(3) 0.4714(3) 0.0247(9) Uani 1 1 d . .
H4 H 0.2350 0.6967 0.5335 0.030 Uiso 1 1 calc R U
C5 C 0.2844(5) 0.7798(3) 0.4017(3) 0.0265(9) Uani 1 1 d . .
H5 H 0.3287 0.8263 0.4156 0.032 Uiso 1 1 calc R U
C6 C 0.2749(4) 0.7887(3) 0.3113(3) 0.0207(8) Uani 1 1 d . .
H6 H 0.3114 0.8423 0.2639 0.025 Uiso 1 1 calc R U
C7 C 0.0994(4) 0.5645(3) 0.3360(3) 0.0153(8) Uani 1 1 d . .
H7A H 0.0624 0.5935 0.2760 0.018 Uiso 1 1 calc R U
H7B H 0.0182 0.5408 0.3823 0.018 Uiso 1 1 calc R U
C8 C 0.2077(4) 0.4769(3) 0.3318(3) 0.0149(7) Uani 1 1 d . .
C9 C 0.2275(4) 0.4107(3) 0.4295(3) 0.0190(8) Uani 1 1 d . .
H9A H 0.3020 0.3587 0.4270 0.028 Uiso 1 1 calc R U
H9B H 0.1382 0.3830 0.4593 0.028 Uiso 1 1 calc R U
H9C H 0.2548 0.4483 0.4646 0.028 Uiso 1 1 calc R U
C10 C 0.1577(4) 0.4201(3) 0.2783(3) 0.0191(8) Uani 1 1 d . .
H10A H 0.1493 0.4617 0.2154 0.029 Uiso 1 1 calc R U
H10B H 0.0650 0.3974 0.3074 0.029 Uiso 1 1 calc R U
H10C H 0.2267 0.3646 0.2779 0.029 Uiso 1 1 calc R U
C11 C 0.3980(3) 0.5842(2) 0.2261(2) 0.0118(7) Uani 1 1 d . .
C12 C 0.3013(3) 0.6481(2) 0.1570(2) 0.0120(7) Uani 1 1 d . .
H12 H 0.2411 0.6067 0.1415 0.014 Uiso 1 1 calc R U
C13 C 0.2013(3) 0.7280(2) 0.1905(2) 0.0125(7) Uani 1 1 d . .
H13 H 0.1008 0.7191 0.1870 0.015 Uiso 1 1 calc R U
C14 C 0.3830(4) 0.7099(2) 0.0676(2) 0.0114(7) Uani 1 1 d . .
H14 H 0.4746 0.6769 0.0476 0.014 Uiso 1 1 calc R U
C15 C 0.2401(4) 0.8226(3) 0.1154(2) 0.0144(7) Uani 1 1 d . .
H15 H 0.2137 0.8817 0.1344 0.017 Uiso 1 1 calc R U
C16 C 0.4000(4) 0.8018(2) 0.0906(2) 0.0131(7) Uani 1 1 d . .
H16A H 0.4550 0.7884 0.1429 0.016 Uiso 1 1 calc R U
H16B H 0.4405 0.8532 0.0372 0.016 Uiso 1 1 calc R U
C17 C 0.6326(4) 0.5779(3) 0.2896(2) 0.0156(8) Uani 1 1 d . .
C18 C 0.5597(4) 0.5491(3) 0.3878(3) 0.0262(9) Uani 1 1 d . .
H18A H 0.4766 0.5949 0.3926 0.039 Uiso 1 1 calc R U
H18B H 0.6263 0.5500 0.4293 0.039 Uiso 1 1 calc R U
H18C H 0.5293 0.4841 0.4046 0.039 Uiso 1 1 calc R U
C19 C 0.7066(4) 0.6693(3) 0.2717(3) 0.0222(9) Uani 1 1 d . .
H19A H 0.7530 0.6891 0.2086 0.033 Uiso 1 1 calc R U
H19B H 0.7779 0.6561 0.3141 0.033 Uiso 1 1 calc R U
H19C H 0.6361 0.7211 0.2809 0.033 Uiso 1 1 calc R U
C20 C 0.7399(4) 0.4972(3) 0.2733(3) 0.0209(8) Uani 1 1 d . .
H20A H 0.6906 0.4404 0.2816 0.031 Uiso 1 1 calc R U
H20B H 0.8100 0.4806 0.3169 0.031 Uiso 1 1 calc R U
H20C H 0.7882 0.5188 0.2107 0.031 Uiso 1 1 calc R U
C99 C 0.2736(6) 0.1338(4) 0.4881(4) 0.0439(13) Uani 1 1 d . .
H99 H 0.3350 0.1723 0.4340 0.053 Uiso 1 1 calc R U
C1' C 0.1625(3) 0.9239(3) -0.0438(2) 0.0133(7) Uani 1 1 d . .
C2' C 0.0884(4) 0.9329(3) -0.1187(2) 0.0132(7) Uani 1 1 d . .
C3' C 0.0684(4) 1.0231(3) -0.1840(3) 0.0170(8) Uani 1 1 d . .
H3' H 0.0170 1.0299 -0.2335 0.020 Uiso 1 1 calc R U
C4' C 0.1223(4) 1.1034(3) -0.1782(3) 0.0191(8) Uani 1 1 d . .
H4' H 0.1085 1.1643 -0.2237 0.023 Uiso 1 1 calc R U
C5' C 0.1960(4) 1.0943(3) -0.1060(3) 0.0181(8) Uani 1 1 d . .
H5' H 0.2336 1.1487 -0.1017 0.022 Uiso 1 1 calc R U
C6' C 0.2148(4) 1.0050(3) -0.0397(3) 0.0163(8) Uani 1 1 d . .
H6' H 0.2651 0.9994 0.0099 0.020 Uiso 1 1 calc R U
C7' C 0.0355(4) 0.8449(3) -0.1270(2) 0.0146(7) Uani 1 1 d . .
H7'A H -0.0555 0.8644 -0.1537 0.017 Uiso 1 1 calc R U
H7'B H 0.0160 0.7987 -0.0649 0.017 Uiso 1 1 calc R U
C8' C 0.1387(4) 0.7929(3) -0.1860(3) 0.0153(8) Uani 1 1 d . .
C9' C 0.1037(4) 0.6893(3) -0.1637(3) 0.0213(8) Uani 1 1 d . .
H9'A H 0.1656 0.6589 -0.2047 0.032 Uiso 1 1 calc R U
H9'B H 0.0043 0.6891 -0.1718 0.032 Uiso 1 1 calc R U
H9'C H 0.1188 0.6531 -0.1001 0.032 Uiso 1 1 calc R U
C10' C 0.1297(4) 0.8465(3) -0.2880(3) 0.0227(9) Uani 1 1 d . .
H110 H 0.1491 0.9137 -0.3020 0.034 Uiso 1 1 calc R U
H120 H 0.0343 0.8446 -0.3024 0.034 Uiso 1 1 calc R U
H130 H 0.2000 0.8154 -0.3247 0.034 Uiso 1 1 calc R U
C11' C 0.3531(3) 0.7866(2) -0.1024(2) 0.0116(7) Uani 1 1 d . .
C12' C 0.2789(3) 0.7474(2) -0.0056(2) 0.0112(7) Uani 1 1 d . .
H12' H 0.2226 0.6938 -0.0024 0.013 Uiso 1 1 calc R U
C13' C 0.1772(3) 0.8262(2) 0.0286(2) 0.0117(7) Uani 1 1 d . .
H13' H 0.0807 0.8025 0.0482 0.014 Uiso 1 1 calc R U
C17' C 0.5682(4) 0.8802(3) -0.1906(2) 0.0149(8) Uani 1 1 d . .
C18' C 0.6329(4) 0.9393(3) -0.1450(3) 0.0193(8) Uani 1 1 d . .
H118 H 0.5575 0.9811 -0.1230 0.029 Uiso 1 1 calc R U
H128 H 0.7023 0.9789 -0.1895 0.029 Uiso 1 1 calc R U
H138 H 0.6802 0.8955 -0.0933 0.029 Uiso 1 1 calc R U
C19' C 0.6861(4) 0.8217(3) -0.2325(3) 0.0191(8) Uani 1 1 d . .
H119 H 0.7427 0.7796 -0.1847 0.029 Uiso 1 1 calc R U
H129 H 0.7472 0.8656 -0.2799 0.029 Uiso 1 1 calc R U
H139 H 0.6442 0.7823 -0.2597 0.029 Uiso 1 1 calc R U
C20' C 0.4788(4) 0.9485(3) -0.2622(3) 0.0221(9) Uani 1 1 d . .
H210 H 0.4488 0.9129 -0.2982 0.033 Uiso 1 1 calc R U
H220 H 0.5351 1.0002 -0.3028 0.033 Uiso 1 1 calc R U
H230 H 0.3948 0.9764 -0.2318 0.033 Uiso 1 1 calc R U
Cl1 Cl 0.74176(9) 0.70385(6) 0.02243(6) 0.0182(2) Uani 1 1 d . .
Cl2 Cl 0.53223(9) 0.28912(7) 0.33332(6) 0.0195(2) Uani 1 1 d . .
Cl3 Cl 0.09422(16) 0.16995(12) 0.47115(13) 0.0649(5) Uani 1 1 d . .
Cl4 Cl 0.31033(19) 0.15361(12) 0.58626(10) 0.0637(4) Uani 1 1 d . .
Cl5 Cl 0.3093(2) 0.01030(11) 0.49748(11) 0.0681(5) Uani 1 1 d . .
O1 O 0.0282(3) 0.5949(2) 0.0942(2) 0.0304(7) Uani 1 1 d D .
H01A H -0.049(2) 0.612(3) 0.074(3) 0.036 Uiso 1 1 d D U
H01B H 0.068(4) 0.556(3) 0.068(3) 0.036 Uiso 1 1 d D U
O2 O 0.2739(3) 0.4877(2) 0.0230(2) 0.0265(6) Uani 1 1 d D .
H02A H 0.328(4) 0.513(3) -0.0217(19) 0.032 Uiso 1 1 d D U
H02B H 0.255(5) 0.4388(19) 0.015(3) 0.032 Uiso 1 1 d D U
O3 O 0.5194(3) 0.4245(2) 0.1178(2) 0.0364(8) Uani 1 1 d D .
H03A H 0.513(4) 0.393(3) 0.1717(12) 0.044 Uiso 1 1 d D U
H03B H 0.439(2) 0.439(4) 0.104(3) 0.044 Uiso 1 1 d D U

loop_
_atom_site_aniso_label
_atom_site_aniso_U_11
_atom_site_aniso_U_22
_atom_site_aniso_U_33
_atom_site_aniso_U_23
_atom_site_aniso_U_13
_atom_site_aniso_U_12
N1 0.0107(14) 0.0128(15) 0.0180(16) -0.0036(13) -0.0040(12) 0.0010(11)
N2 0.0096(14) 0.0164(16) 0.0149(15) -0.0035(12) -0.0029(12) -0.0024(11)
N1' 0.0063(13) 0.0175(15) 0.0166(16) -0.0091(13) -0.0021(12) -0.0003(11)
N2' 0.0091(14) 0.0158(15) 0.0152(16) -0.0053(13) -0.0032(12) -0.0013(11)
C1 0.0124(17) 0.0166(18) 0.0166(19) -0.0071(15) -0.0010(14) 0.0028(14)
C2 0.0112(17) 0.0155(18) 0.022(2) -0.0076(15) 0.0003(15) 0.0038(14)
C3 0.0179(19) 0.022(2) 0.023(2) -0.0043(17) 0.0033(16) 0.0008(15)
C4 0.033(2) 0.026(2) 0.016(2) -0.0105(17) -0.0022(17) 0.0011(17)
C5 0.034(2) 0.026(2) 0.026(2) -0.0167(18) -0.0047(19) -0.0049(18)
C6 0.024(2) 0.0187(19) 0.019(2) -0.0062(16) -0.0002(16) -0.0038(16)
C7 0.0089(16) 0.0150(18) 0.0199(19) -0.0039(15) 0.0009(14) -0.0014(13)
C8 0.0099(16) 0.0146(18) 0.0192(19) -0.0042(15) -0.0002(14) -0.0025(13)
C9 0.0146(18) 0.021(2) 0.0192(19) -0.0048(16) 0.0008(15) -0.0012(15)
C10 0.0158(18) 0.0168(19) 0.027(2) -0.0086(16) -0.0060(16) -0.0003(14)
C11 0.0068(15) 0.0133(17) 0.0172(18) -0.0086(14) -0.0006(13) 0.0017(13)
C12 0.0075(15) 0.0126(17) 0.0158(18) -0.0037(14) -0.0027(13) -0.0008(13)
C13 0.0066(15) 0.0151(18) 0.0164(18) -0.0067(14) -0.0008(13) 0.0002(13)
C14 0.0090(15) 0.0115(17) 0.0149(18) -0.0071(14) -0.0001(13) 0.0002(13)
C15 0.0135(17) 0.0127(17) 0.0184(19) -0.0074(15) -0.0023(14) 0.0010(13)
C16 0.0107(16) 0.0130(17) 0.0172(18) -0.0061(14) -0.0015(14) -0.0030(13)
C17 0.0110(16) 0.0192(19) 0.0170(18) -0.0048(15) -0.0056(14) -0.0008(14)
C18 0.0180(19) 0.044(3) 0.017(2) -0.0077(19) -0.0052(16) -0.0063(18)
C19 0.023(2) 0.022(2) 0.026(2) -0.0084(17) -0.0094(17) -0.0041(16)
C20 0.0145(18) 0.0189(19) 0.029(2) -0.0057(17) -0.0070(16) -0.0003(15)
C99 0.045(3) 0.045(3) 0.038(3) -0.009(2) -0.004(2) 0.000(2)
C1' 0.0067(15) 0.0146(17) 0.0182(18) -0.0062(15) -0.0003(14) 0.0015(13)
C2' 0.0083(16) 0.0165(18) 0.0160(18) -0.0089(15) 0.0003(14) 0.0022(13)
C3' 0.0120(17) 0.0193(19) 0.0202(19) -0.0083(16) -0.0038(15) 0.0039(14)
C4' 0.0172(18) 0.0139(18) 0.023(2) -0.0042(16) 0.0002(16) 0.0007(14)
C5' 0.0171(18) 0.0113(17) 0.027(2) -0.0090(16) 0.0005(16) -0.0013(14)
C6' 0.0131(17) 0.0169(18) 0.0197(19) -0.0073(15) -0.0015(15) -0.0011(14)
C7' 0.0088(16) 0.0197(19) 0.0165(18) -0.0065(15) -0.0032(14) -0.0015(14)
C8' 0.0074(16) 0.0219(19) 0.0209(19) -0.0114(16) -0.0061(14) 0.0007(14)
C9' 0.0156(18) 0.023(2) 0.032(2) -0.0165(18) -0.0043(16) -0.0022(15)
C10' 0.0155(18) 0.034(2) 0.021(2) -0.0128(18) -0.0072(16) 0.0038(16)
C11' 0.0097(16) 0.0071(16) 0.0199(18) -0.0077(14) -0.0033(14) 0.0029(12)
C12' 0.0097(16) 0.0111(17) 0.0161(18) -0.0077(14) -0.0036(13) -0.0007(13)
C13' 0.0084(15) 0.0120(17) 0.0168(18) -0.0076(14) -0.0012(13) -0.0001(13)
C17' 0.0106(16) 0.0137(18) 0.0182(19) -0.0012(15) -0.0008(14) -0.0040(13)
C18' 0.0188(19) 0.0168(19) 0.025(2) -0.0079(16) -0.0038(16) -0.0044(15)
C19' 0.0123(17) 0.024(2) 0.023(2) -0.0101(17) 0.0006(15) -0.0055(15)
C20' 0.0175(19) 0.023(2) 0.024(2) -0.0027(17) -0.0053(16) -0.0044(15)
Cl1 0.0106(4) 0.0188(5) 0.0249(5) -0.0062(4) -0.0029(3) -0.0012(3)
Cl2 0.0154(4) 0.0223(5) 0.0229(5) -0.0109(4) -0.0020(4) 0.0004(3)
Cl3 0.0451(8) 0.0603(10) 0.0870(12) -0.0150(9) -0.0180(8) -0.0067(7)
Cl4 0.0864(12) 0.0638(10) 0.0391(8) -0.0126(7) -0.0229(8) 0.0071(8)
Cl5 0.0944(13) 0.0441(8) 0.0536(9) -0.0126(7) 0.0135(9) 0.0020(8)
O1 0.0152(14) 0.0426(19) 0.0360(18) -0.0143(15) -0.0108(13) 0.0019(13)
O2 0.0251(16) 0.0238(16) 0.0324(17) -0.0129(13) -0.0002(13) -0.0022(12)
O3 0.0380(18) 0.041(2) 0.0282(17) -0.0013(15) -0.0129(14) -0.0119(15)

loop_
_atom_type_symbol
_atom_type_description
_atom_type_scat_dispersion_real
_atom_type_scat_dispersion_imag
_atom_type_scat_source
C C 0.0033 0.0016 'International Tables Vol C Tables 4.2.6.8 and 6.1.1.4'
H H 0.0000 0.0000 'International Tables Vol C Tables 4.2.6.8 and 6.1.1.4'
N N 0.0061 0.0033 'International Tables Vol C Tables 4.2.6.8 and 6.1.1.4'
Cl Cl 0.1484 0.1585 'International Tables Vol C Tables 4.2.6.8 and 6.1.1.4'
O O 0.0106 0.0060 'International Tables Vol C Tables 4.2.6.8 and 6.1.1.4'

loop_
_geom_angle_atom_site_label_1
_geom_angle_atom_site_label_2
_geom_angle_atom_site_label_3
_geom_angle
C11 N1 C8 132.6(3)
C11 N2 C17 131.0(3)
C11' N1' C8' 132.3(3)
C11' N2' C17' 132.8(3)
C6 C1 C2 118.9(3)
C6 C1 C13 123.4(3)
C2 C1 C13 117.8(3)
C3 C2 C1 118.4(3)
C3 C2 C7 121.6(3)
C1 C2 C7 120.0(3)
C4 C3 C2 121.9(4)
C5 C4 C3 119.2(4)
C4 C5 C6 119.8(4)
C5 C6 C1 121.7(4)
C2 C7 C8 114.6(3)
N1 C8 C10 110.3(3)
N1 C8 C9 104.1(3)
C10 C8 C9 109.8(3)
N1 C8 C7 111.8(3)
C10 C8 C7 111.1(3)
C9 C8 C7 109.5(3)
N2 C11 N1 119.9(3)
N2 C11 C12 119.0(3)
N1 C11 C12 121.0(3)
C11 C12 C14 113.3(3)
C11 C12 C13 114.2(3)
C14 C12 C13 101.9(3)
C1 C13 C15 116.8(3)
C1 C13 C12 113.5(3)
C15 C13 C12 102.8(3)
C12' C14 C16 102.7(3)
C12' C14 C12 107.7(3)
C16 C14 C12 102.5(3)
C16 C15 C13 102.5(3)
C16 C15 C13' 103.0(3)
C13 C15 C13' 107.3(3)
C15 C16 C14 93.9(3)
N2 C17 C20 109.5(3)
N2 C17 C18 112.7(3)
C20 C17 C18 111.3(3)
N2 C17 C19 104.3(3)
C20 C17 C19 110.3(3)
C18 C17 C19 108.5(3)
Cl4 C99 Cl3 110.5(3)
Cl4 C99 Cl5 110.6(3)
Cl3 C99 Cl5 108.9(3)
C6' C1' C2' 118.5(3)
C6' C1' C13' 123.4(3)
C2' C1' C13' 118.1(3)
C3' C2' C1' 119.0(3)
C3' C2' C7' 121.4(3)
C1' C2' C7' 119.7(3)
C4' C3' C2' 121.3(3)
C5' C4' C3' 119.7(3)
C4' C5' C6' 119.5(3)
C1' C6' C5' 122.0(3)
C2' C7' C8' 114.7(3)
N1' C8' C9' 110.2(3)
N1' C8' C10' 104.3(3)
C9' C8' C10' 109.4(3)
N1' C8' C7' 112.0(3)
C9' C8' C7' 110.6(3)
C10' C8' C7' 110.2(3)
N1' C11' N2' 120.3(3)
N1' C11' C12' 121.3(3)
N2' C11' C12' 118.5(3)
C11' C12' C14 113.1(3)
C11' C12' C13' 113.9(3)
C14 C12' C13' 102.2(3)
C1' C13' C15 116.4(3)
C1' C13' C12' 113.9(3)
C15 C13' C12' 102.5(3)
N2' C17' C20' 113.5(3)
N2' C17' C19' 108.8(3)
C20' C17' C19' 111.7(3)
N2' C17' C18' 104.0(3)
C20' C17' C18' 108.8(3)
C19' C17' C18' 109.7(3)

loop_
_geom_bond_atom_site_label_1
_geom_bond_atom_site_label_2
_geom_bond_distance
N1 C11 1.323(5)
N1 C8 1.497(4)
N2 C11 1.323(4)
N2 C17 1.501(4)
N1' C11' 1.317(5)
N1' C8' 1.496(4)
N2' C11' 1.324(4)
N2' C17' 1.496(4)
C1 C6 1.390(5)
C1 C2 1.410(5)
C1 C13 1.519(5)
C2 C3 1.399(6)
C2 C7 1.509(5)
C3 C4 1.386(6)
C4 C5 1.382(6)
C5 C6 1.389(6)
C7 C8 1.554(5)
C8 C10 1.526(5)
C8 C9 1.538(5)
C11 C12 1.519(5)
C12 C14 1.550(5)
C12 C13 1.588(5)
C13 C15 1.543(5)
C14 C12' 1.545(5)
C14 C16 1.548(5)
C15 C16 1.533(5)
C15 C13' 1.548(5)
C17 C20 1.523(5)
C17 C18 1.526(5)
C17 C19 1.533(5)
C99 Cl4 1.746(6)
C99 Cl3 1.760(5)
C99 Cl5 1.768(6)
C1' C6' 1.383(5)
C1' C2' 1.420(5)
C1' C13' 1.512(5)
C2' C3' 1.392(5)
C2' C7' 1.507(5)
C3' C4' 1.390(5)
C4' C5' 1.379(5)
C5' C6' 1.389(5)
C7' C8' 1.545(5)
C8' C9' 1.525(5)
C8' C10' 1.535(5)
C11' C12' 1.522(5)
C12' C13' 1.589(5)
C17' C20' 1.520(5)
C17' C19' 1.523(5)
C17' C18' 1.532(5)

loop_
_geom_hbond_atom_site_label_D
_geom_hbond_atom_site_label_H
_geom_hbond_atom_site_label_A
_geom_hbond_distance_DH
_geom_hbond_distance_HA
_geom_hbond_distance_DA
_geom_hbond_angle_DHA
_geom_hbond_site_symmetry_A
N1 H01 Cl2 0.865(10) 2.58(2) 3.342(3) 148(3) .
N2 H02 Cl1 0.865(10) 2.594(18) 3.409(3) 158(4) .
N1' H01' Cl2 0.866(10) 2.51(2) 3.272(3) 148(3) 2_665
N2' H02' Cl1 0.866(10) 2.576(19) 3.382(3) 155(4) .
C9 H9A Cl2 0.98 2.72 3.601(4) 149.3 .
C10 H10A O1 0.98 2.52 3.429(5) 153.5 .
C12 H12 O1 1.00 2.32 3.206(4) 147.2 .
C20 H20A Cl2 0.98 2.70 3.668(4) 169.6 .
C99 H99 Cl2 1.00 2.68 3.639(6) 160.9 .
C10' H130 Cl2 0.98 2.81 3.663(4) 145.6 2_665
C12' H12' O1 1.00 2.51 3.354(5) 142.3 .
C19' H139 Cl2 0.98 2.68 3.631(4) 164.1 2_665
O1 H01A Cl1 0.822(10) 2.354(15) 3.147(3) 162(4) 1_455
O1 H01B O2 0.822(10) 2.22(2) 2.932(4) 146(4) .
O2 H02A O3 0.813(10) 2.002(12) 2.808(4) 171(4) 2_665
O2 H02B Cl1 0.820(10) 2.361(15) 3.162(3) 166(4) 2_665
O3 H03A Cl2 0.814(10) 2.498(11) 3.304(3) 171(4) .
O3 H03B O2 0.811(10) 2.080(17) 2.853(4) 159(4) .
